data_7208395
loop_
_publ_author_name
'Zhou, Jian'
'An, Litao'
'Hu, Feilong'
'Liu, Xing'
'Zhao, Rongqing'
'Lin, Jianwu'

_publ_section_title
;
 A series of new lanthanoid thioantimonates: a rare example of
 organic-decorated cationic lanthanoid thioantimonate chains based on
 asymmetric dinuclear lanthanide complexes
;
_journal_issue 17
_journal_name_full CrystEngComm
_journal_page_first 5544
_journal_paper_doi 10.1039/c2ce25680k
_journal_volume 14
_journal_year 2012
_chemical_formula_moiety 'C16 H48 Gd2 N10 O2 S4 Sb, Cl, (H2 O)0.25'
_chemical_formula_sum 'C16 H48.5 Cl Gd2 N10 O2.25 S4 Sb'
_chemical_formula_weight 1017.13
_chemical_name_systematic
;
?
;
_space_group_IT_number 14
_symmetry_cell_setting monoclinic
_symmetry_space_group_name_Hall '-P 2ybc'
_symmetry_space_group_name_H-M 'P 1 21/c 1'
_atom_sites_solution_hydrogens geom
_atom_sites_solution_primary direct
_atom_sites_solution_secondary difmap
_audit_creation_method SHELXL-97
_cell_angle_alpha 90.00
_cell_angle_beta 104.33(3)
_cell_angle_gamma 90.00
_cell_formula_units_Z 4
_cell_length_a 14.281(3)
_cell_length_b 15.686(3)
_cell_length_c 16.025(3)
_cell_measurement_temperature 296(2)
_cell_measurement_theta_max 25.10
_cell_measurement_theta_min 1.47
_cell_volume 3478.1(13)
_computing_structure_refinement 'SHELXL-97 (Sheldrick, 1997)'
_computing_structure_solution 'SHELXS-97 (Sheldrick, 1990)'
_diffrn_ambient_temperature 296(2)
_diffrn_detector_area_resol_mean 7.31
_diffrn_measured_fraction_theta_full 1.000
_diffrn_measured_fraction_theta_max 1.000
_diffrn_measurement_device_type 'Rigaku Mercury'
_diffrn_measurement_method \w
_diffrn_radiation_monochromator graphite
_diffrn_radiation_source 'fine-focus sealed tube'
_diffrn_radiation_type MoK\a
_diffrn_radiation_wavelength 0.71073
_diffrn_reflns_av_R_equivalents 0.0220
_diffrn_reflns_av_sigmaI/netI 0.0207
_diffrn_reflns_limit_h_max 17
_diffrn_reflns_limit_h_min -17
_diffrn_reflns_limit_k_max 15
_diffrn_reflns_limit_k_min -18
_diffrn_reflns_limit_l_max 18
_diffrn_reflns_limit_l_min -19
_diffrn_reflns_number 19374
_diffrn_reflns_theta_full 25.10
_diffrn_reflns_theta_max 25.10
_diffrn_reflns_theta_min 1.47
_exptl_absorpt_coefficient_mu 4.889
_exptl_absorpt_correction_T_max 0.6738
_exptl_absorpt_correction_T_min 0.4648
_exptl_absorpt_correction_type multi-scan
_exptl_absorpt_process_details 'Jacobson, R. (1998) Private communication'
_exptl_crystal_colour YELLOW
_exptl_crystal_density_diffrn 1.941
_exptl_crystal_density_method 'not measured'
_exptl_crystal_description BLOCK
_exptl_crystal_F_000 1968
_exptl_crystal_size_max 0.19
_exptl_crystal_size_mid 0.18
_exptl_crystal_size_min 0.09
_refine_diff_density_max 1.453
_refine_diff_density_min -0.771
_refine_diff_density_rms 0.078
_refine_ls_extinction_method none
_refine_ls_goodness_of_fit_ref 1.033
_refine_ls_hydrogen_treatment mixed
_refine_ls_matrix_type full
_refine_ls_number_parameters 342
_refine_ls_number_reflns 6183
_refine_ls_number_restraints 426
_refine_ls_restrained_S_all 1.091
_refine_ls_R_factor_all 0.0221
_refine_ls_R_factor_gt 0.0188
_refine_ls_shift/su_max 0.001
_refine_ls_shift/su_mean 0.000
_refine_ls_structure_factor_coef Fsqd
_refine_ls_weighting_details 'calc w=1/[\s^2^(Fo^2^)+(0.0166P)^2^+4.6229P] where P=(Fo^2^+2Fc^2^)/3'
_refine_ls_weighting_scheme calc
_refine_ls_wR_factor_gt 0.0423
_refine_ls_wR_factor_ref 0.0436
_reflns_number_gt 5658
_reflns_number_total 6183
_reflns_threshold_expression >2sigma(I)
_cod_data_source_file c2ce25680k.txt
_cod_data_source_block 7
_cod_original_sg_symbol_Hall '-P 2ybc '
_cod_original_sg_symbol_H-M P21/c
_cod_database_code 7208395

loop_
_symmetry_equiv_pos_as_xyz
'x, y, z'
'-x, y+1/2, -z+1/2'
'-x, -y, -z'
'x, -y-1/2, z-1/2'

loop_
_atom_site_label
_atom_site_type_symbol
_atom_site_fract_x
_atom_site_fract_y
_atom_site_fract_z
_atom_site_U_iso_or_equiv
_atom_site_adp_type
_atom_site_occupancy
_atom_site_symmetry_multiplicity
_atom_site_calc_flag
_atom_site_refinement_flags
Gd1 Gd 0.356580(12) 0.463040(11) 0.262280(10) 0.02333(5) Uani 1 1 d .
Gd2 Gd 0.192020(12) 0.656040(11) 0.224450(10) 0.02441(5) Uani 1 1 d .
Sb1 Sb 0.602310(17) 0.302390(15) 0.422280(14) 0.02830(6) Uani 1 1 d .
O1 O 0.28994(19) 0.57252(17) 0.32148(17) 0.0399(6) Uani 1 1 d .
O2 O 0.22463(18) 0.52612(16) 0.16520(18) 0.0333(6) Uani 1 1 d .
Cl1 Cl 0.01177(8) 0.35798(8) 0.16271(9) 0.0606(3) Uani 1 1 d .
S1 S 0.70980(7) 0.19281(6) 0.41202(6) 0.0353(2) Uani 1 1 d .
S2 S 0.69310(8) 0.42228(7) 0.47440(6) 0.0427(2) Uani 1 1 d .
S3 S 0.50726(7) 0.33022(6) 0.28384(6) 0.0331(2) Uani 1 1 d .
S4 S 0.50590(8) 0.25824(8) 0.51010(7) 0.0492(3) Uani 1 1 d .
N1 N 0.3322(2) 0.3966(2) 0.4005(2) 0.0415(8) Uani 1 1 d U
H1C H 0.3846 0.3657 0.4257 0.050 Uiso 1 1 calc R
H1D H 0.3254 0.4382 0.4373 0.050 Uiso 1 1 calc R
N2 N 0.2463(2) 0.3332(2) 0.2314(2) 0.0457(8) Uani 1 1 d U
H2C H 0.1852 0.3545 0.2152 0.055 Uiso 1 1 calc R
N3 N 0.3581(2) 0.3908(2) 0.1172(2) 0.0438(8) Uani 1 1 d U
H3C H 0.4096 0.3546 0.1283 0.053 Uiso 1 1 calc R
N4 N 0.4576(2) 0.5426(2) 0.1788(2) 0.0414(8) Uani 1 1 d U
H4C H 0.4250 0.5921 0.1626 0.050 Uiso 1 1 calc R
N6 N 0.1286(2) 0.6820(2) 0.3611(2) 0.0374(7) Uani 1 1 d U
H6C H 0.1778 0.6740 0.4079 0.045 Uiso 1 1 calc R
H6D H 0.1099 0.7367 0.3613 0.045 Uiso 1 1 calc R
N5 N 0.4985(2) 0.5396(2) 0.3631(2) 0.0393(7) Uani 1 1 d U
H5C H 0.4780 0.5647 0.4059 0.047 Uiso 1 1 calc R
H5D H 0.5441 0.5012 0.3869 0.047 Uiso 1 1 calc R
N7 N 0.0462(3) 0.5632(2) 0.2317(2) 0.0512(9) Uani 1 1 d U
H7C H 0.0634 0.5101 0.2180 0.061 Uiso 1 1 calc R
N8 N 0.0496(2) 0.6666(2) 0.0854(2) 0.0446(8) Uani 1 1 d U
H8C H 0.0761 0.6618 0.0394 0.054 Uiso 1 1 calc R
N9 N 0.1231(2) 0.8099(2) 0.1962(2) 0.0388(7) Uani 1 1 d U
H9C H 0.0789 0.8164 0.2280 0.047 Uiso 1 1 calc R
N10 N 0.3056(2) 0.7689(2) 0.3066(2) 0.0379(7) Uani 1 1 d U
H10C H 0.3311 0.7496 0.3603 0.045 Uiso 1 1 calc R
H10D H 0.3545 0.7758 0.2810 0.045 Uiso 1 1 calc R
C1 C 0.2462(3) 0.3416(3) 0.3824(3) 0.0582(12) Uani 1 1 d U
H1A H 0.1882 0.3763 0.3673 0.070 Uiso 1 1 calc R
H1B H 0.2446 0.3087 0.4333 0.070 Uiso 1 1 calc R
C2 C 0.2494(3) 0.2832(3) 0.3098(3) 0.0593(12) Uani 1 1 d U
H2A H 0.3082 0.2495 0.3245 0.071 Uiso 1 1 calc R
H2B H 0.1947 0.2444 0.2997 0.071 Uiso 1 1 calc R
C3 C 0.2577(3) 0.2812(3) 0.1580(3) 0.0604(12) Uani 1 1 d U
H3A H 0.2007 0.2461 0.1375 0.073 Uiso 1 1 calc R
H3B H 0.3130 0.2438 0.1764 0.073 Uiso 1 1 calc R
C4 C 0.2717(3) 0.3376(3) 0.0865(3) 0.0601(12) Uani 1 1 d U
H4A H 0.2790 0.3030 0.0384 0.072 Uiso 1 1 calc R
H4B H 0.2154 0.3738 0.0667 0.072 Uiso 1 1 calc R
C5 C 0.3768(3) 0.4543(3) 0.0557(3) 0.0544(11) Uani 1 1 d U
H5A H 0.3222 0.4927 0.0390 0.065 Uiso 1 1 calc R
H5B H 0.3855 0.4259 0.0044 0.065 Uiso 1 1 calc R
C6 C 0.4664(3) 0.5037(3) 0.0974(3) 0.0549(11) Uani 1 1 d U
H6A H 0.5219 0.4659 0.1087 0.066 Uiso 1 1 calc R
H6B H 0.4769 0.5480 0.0585 0.066 Uiso 1 1 calc R
C7 C 0.5523(3) 0.5697(3) 0.2337(3) 0.0532(10) Uani 1 1 d U
H7A H 0.5800 0.6133 0.2041 0.064 Uiso 1 1 calc R
H7B H 0.5962 0.5215 0.2442 0.064 Uiso 1 1 calc R
C8 C 0.5406(3) 0.6040(3) 0.3175(3) 0.0551(11) Uani 1 1 d U
H8A H 0.6031 0.6212 0.3529 0.066 Uiso 1 1 calc R
H8B H 0.4991 0.6538 0.3071 0.066 Uiso 1 1 calc R
C9 C 0.0492(4) 0.6282(4) 0.3684(3) 0.0724(14) Uani 1 1 d U
H9A H 0.0575 0.6141 0.4288 0.087 Uiso 1 1 calc R
H9B H -0.0099 0.6610 0.3505 0.087 Uiso 1 1 calc R
C10 C 0.0375(5) 0.5539(4) 0.3225(4) 0.0824(15) Uani 1 1 d U
H10A H -0.0257 0.5306 0.3214 0.099 Uiso 1 1 calc R
H10B H 0.0855 0.5132 0.3521 0.099 Uiso 1 1 calc R
C11 C -0.0421(3) 0.5810(4) 0.1659(3) 0.0652(12) Uani 1 1 d U
H11A H -0.0728 0.6319 0.1812 0.078 Uiso 1 1 calc R
H11B H -0.0869 0.5338 0.1619 0.078 Uiso 1 1 calc R
C12 C -0.0175(3) 0.5938(3) 0.0810(3) 0.0630(13) Uani 1 1 d U
H12A H 0.0123 0.5424 0.0657 0.076 Uiso 1 1 calc R
H12B H -0.0762 0.6044 0.0366 0.076 Uiso 1 1 calc R
C13 C -0.0001(3) 0.7502(3) 0.0776(3) 0.0532(10) Uani 1 1 d U
H13A H -0.0460 0.7504 0.1133 0.064 Uiso 1 1 calc R
H13B H -0.0357 0.7591 0.0184 0.064 Uiso 1 1 calc R
C14 C 0.0713(3) 0.8218(3) 0.1052(3) 0.0477(10) Uani 1 1 d U
H14A H 0.1171 0.8222 0.0695 0.057 Uiso 1 1 calc R
H14B H 0.0377 0.8760 0.0982 0.057 Uiso 1 1 calc R
C15 C 0.1979(3) 0.8756(3) 0.2256(3) 0.0446(9) Uani 1 1 d U
H15A H 0.1673 0.9303 0.2291 0.054 Uiso 1 1 calc R
H15B H 0.2370 0.8808 0.1842 0.054 Uiso 1 1 calc R
C16 C 0.2617(3) 0.8525(3) 0.3127(3) 0.0467(10) Uani 1 1 d U
H16A H 0.3117 0.8952 0.3307 0.056 Uiso 1 1 calc R
H16B H 0.2235 0.8505 0.3551 0.056 Uiso 1 1 calc R
O3W O 0.1577(10) 0.5597(9) -0.0274(9) 0.069(4) Uani 0.25 1 d PU
H2 H 0.187(3) 0.510(3) 0.115(3) 0.050(13) Uiso 1 1 d .
H1 H 0.304(3) 0.589(3) 0.381(3) 0.050(12) Uiso 1 1 d .

loop_
_atom_site_aniso_label
_atom_site_aniso_U_11
_atom_site_aniso_U_22
_atom_site_aniso_U_33
_atom_site_aniso_U_23
_atom_site_aniso_U_13
_atom_site_aniso_U_12
Gd1 0.02291(9) 0.02382(9) 0.02309(9) -0.00037(7) 0.00536(7) 0.00256(7)
Gd2 0.02215(9) 0.02422(9) 0.02606(9) 0.00082(7) 0.00444(7) 0.00262(7)
Sb1 0.02888(13) 0.03142(13) 0.02330(12) -0.00297(10) 0.00400(9) 0.00723(10)
O1 0.0466(16) 0.0412(16) 0.0294(14) -0.0013(12) 0.0045(12) 0.0219(13)
O2 0.0307(14) 0.0286(14) 0.0395(15) -0.0001(12) 0.0066(12) 0.0065(11)
Cl1 0.0383(6) 0.0531(7) 0.0909(9) 0.0002(6) 0.0173(6) -0.0088(5)
S1 0.0359(5) 0.0340(5) 0.0375(5) 0.0003(4) 0.0118(4) 0.0112(4)
S2 0.0496(6) 0.0357(5) 0.0359(5) -0.0102(4) -0.0023(5) 0.0025(5)
S3 0.0318(5) 0.0380(5) 0.0259(4) -0.0043(4) 0.0005(4) 0.0116(4)
S4 0.0429(6) 0.0674(8) 0.0409(6) 0.0144(5) 0.0175(5) 0.0128(6)
N1 0.0470(18) 0.0369(18) 0.0449(18) 0.0091(14) 0.0196(15) 0.0136(15)
N2 0.0332(17) 0.0344(17) 0.065(2) -0.0007(16) 0.0027(15) 0.0021(14)
N3 0.0418(17) 0.0499(19) 0.0354(16) -0.0104(15) 0.0016(14) 0.0157(16)
N4 0.0431(18) 0.0471(19) 0.0387(17) 0.0075(14) 0.0189(14) 0.0072(15)
N6 0.0391(17) 0.0384(17) 0.0358(16) -0.0022(14) 0.0114(13) 0.0007(14)
N5 0.0379(17) 0.0326(17) 0.0431(18) -0.0035(14) 0.0021(14) 0.0024(14)
N7 0.056(2) 0.052(2) 0.0498(19) -0.0133(16) 0.0226(16) -0.0202(17)
N8 0.0394(17) 0.0478(19) 0.0422(18) -0.0006(15) 0.0016(15) 0.0053(15)
N9 0.0408(17) 0.0363(17) 0.0400(16) 0.0035(14) 0.0111(14) 0.0078(14)
N10 0.0360(17) 0.0411(18) 0.0361(16) 0.0011(14) 0.0080(14) -0.0058(15)
C1 0.049(2) 0.056(3) 0.076(3) 0.028(2) 0.027(2) 0.003(2)
C2 0.047(2) 0.038(2) 0.089(3) 0.011(2) 0.010(2) -0.0075(19)
C3 0.048(2) 0.045(2) 0.079(3) -0.021(2) -0.003(2) -0.001(2)
C4 0.052(2) 0.062(3) 0.056(2) -0.028(2) -0.006(2) 0.012(2)
C5 0.063(2) 0.070(3) 0.033(2) -0.0036(19) 0.0159(19) 0.021(2)
C6 0.060(2) 0.069(3) 0.045(2) 0.005(2) 0.0307(19) 0.012(2)
C7 0.043(2) 0.054(2) 0.067(3) 0.006(2) 0.023(2) -0.007(2)
C8 0.052(2) 0.045(2) 0.067(3) 0.001(2) 0.012(2) -0.011(2)
C9 0.077(3) 0.089(3) 0.060(3) -0.012(3) 0.032(2) -0.035(3)
C10 0.101(3) 0.084(3) 0.075(3) -0.011(3) 0.045(3) -0.039(3)
C11 0.044(2) 0.062(3) 0.092(3) -0.004(2) 0.023(2) -0.011(2)
C12 0.045(2) 0.056(3) 0.069(3) -0.007(2) -0.022(2) -0.005(2)
C13 0.043(2) 0.056(2) 0.053(2) 0.0072(19) -0.0032(18) 0.0126(19)
C14 0.050(2) 0.044(2) 0.046(2) 0.0095(18) 0.0061(18) 0.0136(19)
C15 0.049(2) 0.033(2) 0.054(2) 0.0018(18) 0.0158(19) 0.0015(18)
C16 0.050(2) 0.040(2) 0.051(2) -0.0074(18) 0.0148(19) -0.0086(19)
O3W 0.075(7) 0.066(7) 0.063(7) -0.002(6) 0.014(6) -0.021(6)

loop_
_atom_type_symbol
_atom_type_description
_atom_type_scat_dispersion_real
_atom_type_scat_dispersion_imag
_atom_type_scat_source
C C 0.0033 0.0016 'International Tables Vol C Tables 4.2.6.8 and 6.1.1.4'
H H 0.0000 0.0000 'International Tables Vol C Tables 4.2.6.8 and 6.1.1.4'
N N 0.0061 0.0033 'International Tables Vol C Tables 4.2.6.8 and 6.1.1.4'
Gd Gd -0.1653 3.9035 'International Tables Vol C Tables 4.2.6.8 and 6.1.1.4'
O O 0.0106 0.0060 'International Tables Vol C Tables 4.2.6.8 and 6.1.1.4'
S S 0.1246 0.1234 'International Tables Vol C Tables 4.2.6.8 and 6.1.1.4'
Sb Sb -0.5866 1.5461 'International Tables Vol C Tables 4.2.6.8 and 6.1.1.4'
Cl Cl 0.1484 0.1585 'International Tables Vol C Tables 4.2.6.8 and 6.1.1.4'

loop_
_geom_angle_atom_site_label_1
_geom_angle_atom_site_label_2
_geom_angle_atom_site_label_3
_geom_angle
_geom_angle_site_symmetry_1
_geom_angle_site_symmetry_3
O1 Gd1 O2 66.96(9) . .
O1 Gd1 N4 101.54(11) . .
O2 Gd1 N4 84.88(10) . .
O1 Gd1 N2 112.42(11) . .
O2 Gd1 N2 81.48(10) . .
N4 Gd1 N2 134.32(11) . .
O1 Gd1 N1 77.62(10) . .
O2 Gd1 N1 119.27(10) . .
N4 Gd1 N1 151.74(11) . .
N2 Gd1 N1 68.35(12) . .
O1 Gd1 N5 74.37(10) . .
O2 Gd1 N5 127.02(10) . .
N4 Gd1 N5 68.62(11) . .
N2 Gd1 N5 148.60(11) . .
N1 Gd1 N5 84.28(11) . .
O1 Gd1 N3 143.09(10) . .
O2 Gd1 N3 76.90(10) . .
N4 Gd1 N3 66.93(11) . .
N2 Gd1 N3 67.55(12) . .
N1 Gd1 N3 129.37(11) . .
N5 Gd1 N3 126.21(11) . .
O1 Gd1 S3 148.15(7) . .
O2 Gd1 S3 144.87(7) . .
N4 Gd1 S3 85.15(8) . .
N2 Gd1 S3 81.73(8) . .
N1 Gd1 S3 82.08(8) . .
N5 Gd1 S3 79.44(8) . .
N3 Gd1 S3 68.20(8) . .
O1 Gd1 Gd2 32.71(7) . .
O2 Gd1 Gd2 36.08(6) . .
N4 Gd1 Gd2 86.18(8) . .
N2 Gd1 Gd2 106.18(8) . .
N1 Gd1 Gd2 104.66(7) . .
N5 Gd1 Gd2 95.11(7) . .
N3 Gd1 Gd2 110.40(8) . .
S3 Gd1 Gd2 170.99(2) . .
O1 Gd2 O2 67.66(10) . .
O1 Gd2 N10 80.73(11) . .
O2 Gd2 N10 130.64(10) . .
O1 Gd2 N7 90.61(12) . .
O2 Gd2 N7 76.68(11) . .
N10 Gd2 N7 142.54(10) . .
O1 Gd2 N6 78.13(10) . .
O2 Gd2 N6 128.52(10) . .
N10 Gd2 N6 76.42(10) . .
N7 Gd2 N6 66.13(11) . .
O1 Gd2 N9 143.85(10) . .
O2 Gd2 N9 147.17(10) . .
N10 Gd2 N9 66.99(10) . .
N7 Gd2 N9 104.95(12) . .
N6 Gd2 N9 78.82(10) . .
O1 Gd2 N8 147.80(11) . .
O2 Gd2 N8 84.30(10) . .
N10 Gd2 N8 131.15(11) . .
N7 Gd2 N8 66.88(12) . .
N6 Gd2 N8 110.31(11) . .
N9 Gd2 N8 67.28(10) . .
O1 Gd2 S1 107.53(7) . 2_655
O2 Gd2 S1 71.89(7) . 2_655
N10 Gd2 S1 83.54(7) . 2_655
N7 Gd2 S1 133.49(8) . 2_655
N6 Gd2 S1 158.08(7) . 2_655
N9 Gd2 S1 85.29(7) . 2_655
N8 Gd2 S1 76.55(8) . 2_655
O1 Gd2 Gd1 33.40(7) . .
O2 Gd2 Gd1 36.11(7) . .
N10 Gd2 Gd1 100.54(8) . .
N7 Gd2 Gd1 90.98(9) . .
N6 Gd2 Gd1 108.76(7) . .
N9 Gd2 Gd1 164.06(7) . .
N8 Gd2 Gd1 120.40(8) . .
S1 Gd2 Gd1 83.36(2) 2_655 .
S4 Sb1 S2 112.88(4) . .
S4 Sb1 S1 108.90(4) . .
S2 Sb1 S1 107.65(4) . .
S4 Sb1 S3 109.95(4) . .
S2 Sb1 S3 109.38(4) . .
S1 Sb1 S3 107.93(4) . .
Gd2 O1 Gd1 113.89(11) . .
Gd2 O1 H1 118(3) . .
Gd1 O1 H1 128(3) . .
Gd2 O2 Gd1 107.81(11) . .
Gd2 O2 H2 118(3) . .
Gd1 O2 H2 134(3) . .
Sb1 S1 Gd2 129.84(4) . 2_645
Sb1 S3 Gd1 118.55(4) . .
C1 N1 Gd1 110.9(3) . .
C1 N1 H1C 109.5 . .
Gd1 N1 H1C 109.5 . .
C1 N1 H1D 109.5 . .
Gd1 N1 H1D 109.5 . .
H1C N1 H1D 108.1 . .
C3 N2 C2 113.6(4) . .
C3 N2 Gd1 114.4(3) . .
C2 N2 Gd1 111.9(3) . .
C3 N2 H2C 105.3 . .
C2 N2 H2C 105.3 . .
Gd1 N2 H2C 105.3 . .
C4 N3 C5 115.9(3) . .
C4 N3 Gd1 110.8(3) . .
C5 N3 Gd1 110.4(2) . .
C4 N3 H3C 106.4 . .
C5 N3 H3C 106.4 . .
Gd1 N3 H3C 106.4 . .
C6 N4 C7 112.3(3) . .
C6 N4 Gd1 116.7(3) . .
C7 N4 Gd1 112.6(2) . .
C6 N4 H4C 104.6 . .
C7 N4 H4C 104.6 . .
Gd1 N4 H4C 104.6 . .
C9 N6 Gd2 115.0(3) . .
C9 N6 H6C 108.5 . .
Gd2 N6 H6C 108.5 . .
C9 N6 H6D 108.5 . .
Gd2 N6 H6D 108.5 . .
H6C N6 H6D 107.5 . .
C8 N5 Gd1 111.7(2) . .
C8 N5 H5C 109.3 . .
Gd1 N5 H5C 109.3 . .
C8 N5 H5D 109.3 . .
Gd1 N5 H5D 109.3 . .
H5C N5 H5D 107.9 . .
C11 N7 C10 117.1(4) . .
C11 N7 Gd2 115.1(3) . .
C10 N7 Gd2 111.2(3) . .
C11 N7 H7C 103.8 . .
C10 N7 H7C 103.8 . .
Gd2 N7 H7C 103.8 . .
C12 N8 C13 112.8(3) . .
C12 N8 Gd2 110.4(3) . .
C13 N8 Gd2 112.4(2) . .
C12 N8 H8C 107.0 . .
C13 N8 H8C 107.0 . .
Gd2 N8 H8C 107.0 . .
C14 N9 C15 111.9(3) . .
C14 N9 Gd2 111.4(2) . .
C15 N9 Gd2 112.3(2) . .
C14 N9 H9C 106.9 . .
C15 N9 H9C 106.9 . .
Gd2 N9 H9C 106.9 . .
C16 N10 Gd2 115.4(2) . .
C16 N10 H10C 108.4 . .
Gd2 N10 H10C 108.4 . .
C16 N10 H10D 108.4 . .
Gd2 N10 H10D 108.4 . .
H10C N10 H10D 107.5 . .
N1 C1 C2 109.2(4) . .
N1 C1 H1A 109.8 . .
C2 C1 H1A 109.8 . .
N1 C1 H1B 109.8 . .
C2 C1 H1B 109.8 . .
H1A C1 H1B 108.3 . .
N2 C2 C1 109.8(4) . .
N2 C2 H2A 109.7 . .
C1 C2 H2A 109.7 . .
N2 C2 H2B 109.7 . .
C1 C2 H2B 109.7 . .
H2A C2 H2B 108.2 . .
N2 C3 C4 110.2(4) . .
N2 C3 H3A 109.6 . .
C4 C3 H3A 109.6 . .
N2 C3 H3B 109.6 . .
C4 C3 H3B 109.6 . .
H3A C3 H3B 108.1 . .
N3 C4 C3 109.8(4) . .
N3 C4 H4A 109.7 . .
C3 C4 H4A 109.7 . .
N3 C4 H4B 109.7 . .
C3 C4 H4B 109.7 . .
H4A C4 H4B 108.2 . .
N3 C5 C6 109.1(4) . .
N3 C5 H5A 109.9 . .
C6 C5 H5A 109.9 . .
N3 C5 H5B 109.9 . .
C6 C5 H5B 109.9 . .
H5A C5 H5B 108.3 . .
N4 C6 C5 110.9(3) . .
N4 C6 H6A 109.5 . .
C5 C6 H6A 109.5 . .
N4 C6 H6B 109.5 . .
C5 C6 H6B 109.5 . .
H6A C6 H6B 108.0 . .
N4 C7 C8 110.4(3) . .
N4 C7 H7A 109.6 . .
C8 C7 H7A 109.6 . .
N4 C7 H7B 109.6 . .
C8 C7 H7B 109.6 . .
H7A C7 H7B 108.1 . .
N5 C8 C7 110.6(4) . .
N5 C8 H8A 109.5 . .
C7 C8 H8A 109.5 . .
N5 C8 H8B 109.5 . .
C7 C8 H8B 109.5 . .
H8A C8 H8B 108.1 . .
C10 C9 N6 116.7(5) . .
C10 C9 H9A 108.1 . .
N6 C9 H9A 108.1 . .
C10 C9 H9B 108.1 . .
N6 C9 H9B 108.1 . .
H9A C9 H9B 107.3 . .
C9 C10 N7 114.3(5) . .
C9 C10 H10A 108.7 . .
N7 C10 H10A 108.7 . .
C9 C10 H10B 108.7 . .
N7 C10 H10B 108.7 . .
H10A C10 H10B 107.6 . .
N7 C11 C12 109.0(4) . .
N7 C11 H11A 109.9 . .
C12 C11 H11A 109.9 . .
N7 C11 H11B 109.9 . .
C12 C11 H11B 109.9 . .
H11A C11 H11B 108.3 . .
N8 C12 C11 110.7(4) . .
N8 C12 H12A 109.5 . .
C11 C12 H12A 109.5 . .
N8 C12 H12B 109.5 . .
C11 C12 H12B 109.5 . .
H12A C12 H12B 108.1 . .
N8 C13 C14 111.0(3) . .
N8 C13 H13A 109.4 . .
C14 C13 H13A 109.4 . .
N8 C13 H13B 109.4 . .
C14 C13 H13B 109.4 . .
H13A C13 H13B 108.0 . .
N9 C14 C13 109.4(3) . .
N9 C14 H14A 109.8 . .
C13 C14 H14A 109.8 . .
N9 C14 H14B 109.8 . .
C13 C14 H14B 109.8 . .
H14A C14 H14B 108.2 . .
N9 C15 C16 110.5(3) . .
N9 C15 H15A 109.6 . .
C16 C15 H15A 109.6 . .
N9 C15 H15B 109.6 . .
C16 C15 H15B 109.6 . .
H15A C15 H15B 108.1 . .
N10 C16 C15 108.8(3) . .
N10 C16 H16A 109.9 . .
C15 C16 H16A 109.9 . .
N10 C16 H16B 109.9 . .
C15 C16 H16B 109.9 . .
H16A C16 H16B 108.3 . .

loop_
_geom_bond_atom_site_label_1
_geom_bond_atom_site_label_2
_geom_bond_distance
_geom_bond_site_symmetry_2
Gd1 O1 2.281(3) .
Gd1 O2 2.345(3) .
Gd1 N4 2.527(3) .
Gd1 N2 2.548(3) .
Gd1 N1 2.548(3) .
Gd1 N5 2.557(3) .
Gd1 N3 2.592(3) .
Gd1 S3 2.9534(10) .
Gd1 Gd2 3.7882(6) .
Gd2 O1 2.239(3) .
Gd2 O2 2.343(3) .
Gd2 N10 2.538(3) .
Gd2 N7 2.568(3) .
Gd2 N6 2.600(3) .
Gd2 N9 2.603(3) .
Gd2 N8 2.625(3) .
Gd2 S1 2.9324(11) 2_655
Sb1 S4 2.3054(12) .
Sb1 S2 2.3193(11) .
Sb1 S1 2.3373(10) .
Sb1 S3 2.3376(12) .
O1 H1 0.96(4) .
O2 H2 0.89(4) .
S1 Gd2 2.9324(11) 2_645
N1 C1 1.470(6) .
N1 H1C 0.9000 .
N1 H1D 0.9000 .
N2 C3 1.472(6) .
N2 C2 1.473(6) .
N2 H2C 0.9100 .
N3 C4 1.470(6) .
N3 C5 1.471(6) .
N3 H3C 0.9100 .
N4 C6 1.472(5) .
N4 C7 1.481(5) .
N4 H4C 0.9100 .
N6 C9 1.441(6) .
N6 H6C 0.9000 .
N6 H6D 0.9000 .
N5 C8 1.460(5) .
N5 H5C 0.9000 .
N5 H5D 0.9000 .
N7 C11 1.457(6) .
N7 C10 1.498(6) .
N7 H7C 0.9100 .
N8 C12 1.481(6) .
N8 C13 1.483(5) .
N8 H8C 0.9100 .
N9 C14 1.474(5) .
N9 C15 1.476(5) .
N9 H9C 0.9100 .
N10 C16 1.468(5) .
N10 H10C 0.9000 .
N10 H10D 0.9000 .
C1 C2 1.491(7) .
C1 H1A 0.9700 .
C1 H1B 0.9700 .
C2 H2A 0.9700 .
C2 H2B 0.9700 .
C3 C4 1.501(7) .
C3 H3A 0.9700 .
C3 H3B 0.9700 .
C4 H4A 0.9700 .
C4 H4B 0.9700 .
C5 C6 1.504(7) .
C5 H5A 0.9700 .
C5 H5B 0.9700 .
C6 H6A 0.9700 .
C6 H6B 0.9700 .
C7 C8 1.495(6) .
C7 H7A 0.9700 .
C7 H7B 0.9700 .
C8 H8A 0.9700 .
C8 H8B 0.9700 .
C9 C10 1.367(7) .
C9 H9A 0.9700 .
C9 H9B 0.9700 .
C10 H10A 0.9700 .
C10 H10B 0.9700 .
C11 C12 1.502(7) .
C11 H11A 0.9700 .
C11 H11B 0.9700 .
C12 H12A 0.9700 .
C12 H12B 0.9700 .
C13 C14 1.508(6) .
C13 H13A 0.9700 .
C13 H13B 0.9700 .
C14 H14A 0.9700 .
C14 H14B 0.9700 .
C15 C16 1.511(6) .
C15 H15A 0.9700 .
C15 H15B 0.9700 .
C16 H16A 0.9700 .
C16 H16B 0.9700 .

loop_
_geom_hbond_atom_site_label_D
_geom_hbond_atom_site_label_H
_geom_hbond_atom_site_label_A
_geom_hbond_distance_DH
_geom_hbond_distance_HA
_geom_hbond_distance_DA
_geom_hbond_angle_DHA
_geom_hbond_site_symmetry_A
N1 H1C S4 0.90 2.55 3.434(3) 167.1 .
N1 H1D S2 0.90 2.66 3.547(3) 170.8 3_666
N2 H2C Cl1 0.91 2.41 3.279(4) 159.5 .
N3 H3C S3 0.91 2.57 3.123(3) 120.1 .
N4 H4C S1 0.91 2.55 3.415(4) 159.6 2_655
N6 H6C S2 0.90 2.74 3.575(4) 154.5 3_666
N6 H6D Cl1 0.90 2.54 3.378(3) 155.1 2
N5 H5D S2 0.90 2.56 3.441(3) 166.5 .
N7 H7C Cl1 0.91 2.59 3.399(4) 148.8 .
N8 H8C O3W 0.91 2.39 3.138(15) 140.0 .
N8 H8C S1 0.91 3.00 3.451(4) 112.2 2_655
N9 H9C Cl1 0.91 2.51 3.398(4) 165.8 2
N10 H10C S4 0.90 2.71 3.485(4) 144.6 3_666
N10 H10D S3 0.90 2.59 3.476(3) 167.5 2_655
O2 H2 O3W 0.89(4) 2.35(5) 3.043(14) 135(4) .
O1 H1 S2 0.96(4) 2.32(4) 3.221(3) 157(4) 3_666

loop_
_geom_torsion_atom_site_label_1
_geom_torsion_atom_site_label_2
_geom_torsion_atom_site_label_3
_geom_torsion_atom_site_label_4
_geom_torsion
_geom_torsion_site_symmetry_1
_geom_torsion_site_symmetry_4
O2 Gd1 Gd2 O1 155.11(17) . .
N4 Gd1 Gd2 O1 -118.35(16) . .
N2 Gd1 Gd2 O1 106.43(16) . .
N1 Gd1 Gd2 O1 35.17(16) . .
N5 Gd1 Gd2 O1 -50.24(16) . .
N3 Gd1 Gd2 O1 178.00(16) . .
S3 Gd1 Gd2 O1 -102.60(18) . .
O1 Gd1 Gd2 O2 -155.11(17) . .
N4 Gd1 Gd2 O2 86.54(13) . .
N2 Gd1 Gd2 O2 -48.68(14) . .
N1 Gd1 Gd2 O2 -119.95(13) . .
N5 Gd1 Gd2 O2 154.65(13) . .
N3 Gd1 Gd2 O2 22.89(14) . .
S3 Gd1 Gd2 O2 102.29(16) . .
O1 Gd1 Gd2 N10 54.55(16) . .
O2 Gd1 Gd2 N10 -150.33(13) . .
N4 Gd1 Gd2 N10 -63.80(11) . .
N2 Gd1 Gd2 N10 160.99(11) . .
N1 Gd1 Gd2 N10 89.72(11) . .
N5 Gd1 Gd2 N10 4.31(10) . .
N3 Gd1 Gd2 N10 -127.45(11) . .
S3 Gd1 Gd2 N10 -48.04(14) . .
O1 Gd1 Gd2 N7 -89.61(16) . .
O2 Gd1 Gd2 N7 65.50(13) . .
N4 Gd1 Gd2 N7 152.04(11) . .
N2 Gd1 Gd2 N7 16.82(12) . .
N1 Gd1 Gd2 N7 -54.45(11) . .
N5 Gd1 Gd2 N7 -139.85(11) . .
N3 Gd1 Gd2 N7 88.39(12) . .
S3 Gd1 Gd2 N7 167.79(14) . .
O1 Gd1 Gd2 N6 -24.55(16) . .
O2 Gd1 Gd2 N6 130.57(13) . .
N4 Gd1 Gd2 N6 -142.90(11) . .
N2 Gd1 Gd2 N6 81.89(12) . .
N1 Gd1 Gd2 N6 10.62(11) . .
N5 Gd1 Gd2 N6 -74.78(11) . .
N3 Gd1 Gd2 N6 153.45(11) . .
S3 Gd1 Gd2 N6 -127.14(14) . .
O1 Gd1 Gd2 N9 91.8(3) . .
O2 Gd1 Gd2 N9 -113.1(3) . .
N4 Gd1 Gd2 N9 -26.6(3) . .
N2 Gd1 Gd2 N9 -161.8(3) . .
N1 Gd1 Gd2 N9 127.0(3) . .
N5 Gd1 Gd2 N9 41.6(3) . .
N3 Gd1 Gd2 N9 -90.2(3) . .
S3 Gd1 Gd2 N9 -10.8(3) . .
O1 Gd1 Gd2 N8 -153.18(17) . .
O2 Gd1 Gd2 N8 1.93(14) . .
N4 Gd1 Gd2 N8 88.47(12) . .
N2 Gd1 Gd2 N8 -46.75(13) . .
N1 Gd1 Gd2 N8 -118.01(13) . .
N5 Gd1 Gd2 N8 156.58(12) . .
N3 Gd1 Gd2 N8 24.82(13) . .
S3 Gd1 Gd2 N8 104.22(15) . .
O1 Gd1 Gd2 S1 136.68(14) . 2_655
O2 Gd1 Gd2 S1 -68.21(11) . 2_655
N4 Gd1 Gd2 S1 18.33(8) . 2_655
N2 Gd1 Gd2 S1 -116.89(9) . 2_655
N1 Gd1 Gd2 S1 171.85(8) . 2_655
N5 Gd1 Gd2 S1 86.44(8) . 2_655
N3 Gd1 Gd2 S1 -45.32(9) . 2_655
S3 Gd1 Gd2 S1 34.08(12) . 2_655
O2 Gd2 O1 Gd1 15.55(11) . .
N10 Gd2 O1 Gd1 -125.76(14) . .
N7 Gd2 O1 Gd1 90.87(14) . .
N6 Gd2 O1 Gd1 156.30(15) . .
N9 Gd2 O1 Gd1 -152.27(13) . .
N8 Gd2 O1 Gd1 46.9(3) . .
S1 Gd2 O1 Gd1 -45.62(14) 2_655 .
O2 Gd1 O1 Gd2 -15.62(11) . .
N4 Gd1 O1 Gd2 63.67(15) . .
N2 Gd1 O1 Gd2 -85.16(15) . .
N1 Gd1 O1 Gd2 -145.22(15) . .
N5 Gd1 O1 Gd2 127.34(15) . .
N3 Gd1 O1 Gd2 -3.1(3) . .
S3 Gd1 O1 Gd2 163.17(5) . .
O1 Gd2 O2 Gd1 -14.50(10) . .
N10 Gd2 O2 Gd1 39.88(16) . .
N7 Gd2 O2 Gd1 -110.77(13) . .
N6 Gd2 O2 Gd1 -66.82(15) . .
N9 Gd2 O2 Gd1 152.23(14) . .
N8 Gd2 O2 Gd1 -178.32(12) . .
S1 Gd2 O2 Gd1 103.99(10) 2_655 .
O1 Gd1 O2 Gd2 14.31(10) . .
N4 Gd1 O2 Gd2 -90.55(12) . .
N2 Gd1 O2 Gd2 133.17(12) . .
N1 Gd1 O2 Gd2 73.94(13) . .
N5 Gd1 O2 Gd2 -32.28(16) . .
N3 Gd1 O2 Gd2 -158.02(13) . .
S3 Gd1 O2 Gd2 -164.58(4) . .
S4 Sb1 S1 Gd2 154.69(5) . 2_645
S2 Sb1 S1 Gd2 -82.61(6) . 2_645
S3 Sb1 S1 Gd2 35.36(6) . 2_645
S4 Sb1 S3 Gd1 60.41(6) . .
S2 Sb1 S3 Gd1 -64.07(5) . .
S1 Sb1 S3 Gd1 179.07(4) . .
O1 Gd1 S3 Sb1 10.29(16) . .
O2 Gd1 S3 Sb1 -171.64(11) . .
N4 Gd1 S3 Sb1 114.41(9) . .
N2 Gd1 S3 Sb1 -109.47(9) . .
N1 Gd1 S3 Sb1 -40.33(9) . .
N5 Gd1 S3 Sb1 45.28(9) . .
N3 Gd1 S3 Sb1 -178.52(10) . .
Gd2 Gd1 S3 Sb1 98.63(11) . .
O1 Gd1 N1 C1 101.7(3) . .
O2 Gd1 N1 C1 47.4(3) . .
N4 Gd1 N1 C1 -166.9(3) . .
N2 Gd1 N1 C1 -18.7(3) . .
N5 Gd1 N1 C1 177.0(3) . .
N3 Gd1 N1 C1 -49.7(3) . .
S3 Gd1 N1 C1 -102.9(3) . .
Gd2 Gd1 N1 C1 83.2(3) . .
O1 Gd1 N2 C3 150.3(3) . .
O2 Gd1 N2 C3 89.6(3) . .
N4 Gd1 N2 C3 15.5(3) . .
N1 Gd1 N2 C3 -144.1(3) . .
N5 Gd1 N2 C3 -113.0(3) . .
N3 Gd1 N2 C3 10.4(3) . .
S3 Gd1 N2 C3 -59.4(3) . .
Gd2 Gd1 N2 C3 116.2(3) . .
O1 Gd1 N2 C2 -78.6(3) . .
O2 Gd1 N2 C2 -139.3(3) . .
N4 Gd1 N2 C2 146.5(3) . .
N1 Gd1 N2 C2 -13.1(3) . .
N5 Gd1 N2 C2 18.1(4) . .
N3 Gd1 N2 C2 141.4(3) . .
S3 Gd1 N2 C2 71.7(3) . .
Gd2 Gd1 N2 C2 -112.7(3) . .
O1 Gd1 N3 C4 -77.6(3) . .
O2 Gd1 N3 C4 -65.8(3) . .
N4 Gd1 N3 C4 -155.8(3) . .
N2 Gd1 N3 C4 20.2(3) . .
N1 Gd1 N3 C4 51.5(3) . .
N5 Gd1 N3 C4 167.6(3) . .
S3 Gd1 N3 C4 110.1(3) . .
Gd2 Gd1 N3 C4 -79.4(3) . .
O1 Gd1 N3 C5 52.1(3) . .
O2 Gd1 N3 C5 63.9(3) . .
N4 Gd1 N3 C5 -26.1(3) . .
N2 Gd1 N3 C5 150.0(3) . .
N1 Gd1 N3 C5 -178.8(2) . .
N5 Gd1 N3 C5 -62.7(3) . .
S3 Gd1 N3 C5 -120.2(3) . .
Gd2 Gd1 N3 C5 50.3(3) . .
O1 Gd1 N4 C6 -146.0(3) . .
O2 Gd1 N4 C6 -80.8(3) . .
N2 Gd1 N4 C6 -8.0(4) . .
N1 Gd1 N4 C6 128.7(3) . .
N5 Gd1 N4 C6 146.0(3) . .
N3 Gd1 N4 C6 -2.9(3) . .
S3 Gd1 N4 C6 65.4(3) . .
Gd2 Gd1 N4 C6 -117.0(3) . .
O1 Gd1 N4 C7 82.0(3) . .
O2 Gd1 N4 C7 147.2(3) . .
N2 Gd1 N4 C7 -140.0(3) . .
N1 Gd1 N4 C7 -3.3(4) . .
N5 Gd1 N4 C7 14.0(3) . .
N3 Gd1 N4 C7 -134.9(3) . .
S3 Gd1 N4 C7 -66.6(3) . .
Gd2 Gd1 N4 C7 111.0(3) . .
O1 Gd2 N6 C9 -93.7(4) . .
O2 Gd2 N6 C9 -45.2(4) . .
N10 Gd2 N6 C9 -176.9(4) . .
N7 Gd2 N6 C9 2.4(3) . .
N9 Gd2 N6 C9 114.4(4) . .
N8 Gd2 N6 C9 53.9(4) . .
S1 Gd2 N6 C9 158.7(3) 2_655 .
Gd1 Gd2 N6 C9 -80.1(3) . .
O1 Gd1 N5 C8 -93.4(3) . .
O2 Gd1 N5 C8 -49.4(3) . .
N4 Gd1 N5 C8 16.1(3) . .
N2 Gd1 N5 C8 159.1(3) . .
N1 Gd1 N5 C8 -172.1(3) . .
N3 Gd1 N5 C8 52.1(3) . .
S3 Gd1 N5 C8 104.9(3) . .
Gd2 Gd1 N5 C8 -67.8(3) . .
O1 Gd2 N7 C11 -169.7(3) . .
O2 Gd2 N7 C11 -102.8(3) . .
N10 Gd2 N7 C11 114.9(3) . .
N6 Gd2 N7 C11 113.6(3) . .
N9 Gd2 N7 C11 43.3(3) . .
N8 Gd2 N7 C11 -13.4(3) . .
S1 Gd2 N7 C11 -54.5(4) 2_655 .
Gd1 Gd2 N7 C11 -136.3(3) . .
O1 Gd2 N7 C10 54.0(4) . .
O2 Gd2 N7 C10 120.9(4) . .
N10 Gd2 N7 C10 -21.4(4) . .
N6 Gd2 N7 C10 -22.7(3) . .
N9 Gd2 N7 C10 -93.0(4) . .
N8 Gd2 N7 C10 -149.7(4) . .
S1 Gd2 N7 C10 169.2(3) 2_655 .
Gd1 Gd2 N7 C10 87.4(4) . .
O1 Gd2 N8 C12 31.2(4) . .
O2 Gd2 N8 C12 60.2(3) . .
N10 Gd2 N8 C12 -158.4(3) . .
N7 Gd2 N8 C12 -17.8(3) . .
N6 Gd2 N8 C12 -68.9(3) . .
N9 Gd2 N8 C12 -136.6(3) . .
S1 Gd2 N8 C12 132.9(3) 2_655 .
Gd1 Gd2 N8 C12 59.0(3) . .
O1 Gd2 N8 C13 158.1(3) . .
O2 Gd2 N8 C13 -172.9(3) . .
N10 Gd2 N8 C13 -31.5(3) . .
N7 Gd2 N8 C13 109.1(3) . .
N6 Gd2 N8 C13 58.0(3) . .
N9 Gd2 N8 C13 -9.7(3) . .
S1 Gd2 N8 C13 -100.2(3) 2_655 .
Gd1 Gd2 N8 C13 -174.1(2) . .
O1 Gd2 N9 C14 169.7(2) . .
O2 Gd2 N9 C14 10.8(4) . .
N10 Gd2 N9 C14 141.1(3) . .
N7 Gd2 N9 C14 -77.7(3) . .
N6 Gd2 N9 C14 -139.1(3) . .
N8 Gd2 N9 C14 -21.3(3) . .
S1 Gd2 N9 C14 56.1(3) 2_655 .
Gd1 Gd2 N9 C14 100.8(3) . .
O1 Gd2 N9 C15 43.3(3) . .
O2 Gd2 N9 C15 -115.7(3) . .
N10 Gd2 N9 C15 14.7(2) . .
N7 Gd2 N9 C15 155.8(2) . .
N6 Gd2 N9 C15 94.5(3) . .
N8 Gd2 N9 C15 -147.7(3) . .
S1 Gd2 N9 C15 -70.3(2) 2_655 .
Gd1 Gd2 N9 C15 -25.6(4) . .
O1 Gd2 N10 C16 -147.2(3) . .
O2 Gd2 N10 C16 163.2(2) . .
N7 Gd2 N10 C16 -68.5(3) . .
N6 Gd2 N10 C16 -67.3(3) . .
N9 Gd2 N10 C16 16.2(2) . .
N8 Gd2 N10 C16 38.0(3) . .
S1 Gd2 N10 C16 103.8(3) 2_655 .
Gd1 Gd2 N10 C16 -174.2(2) . .
Gd1 N1 C1 C2 48.8(4) . .
C3 N2 C2 C1 175.0(4) . .
Gd1 N2 C2 C1 43.5(4) . .
N1 C1 C2 N2 -62.6(5) . .
C2 N2 C3 C4 -169.8(4) . .
Gd1 N2 C3 C4 -39.6(4) . .
C5 N3 C4 C3 -175.5(3) . .
Gd1 N3 C4 C3 -48.7(4) . .
N2 C3 C4 N3 59.4(5) . .
C4 N3 C5 C6 179.2(3) . .
Gd1 N3 C5 C6 52.2(4) . .
C7 N4 C6 C5 163.2(4) . .
Gd1 N4 C6 C5 31.1(5) . .
N3 C5 C6 N4 -55.6(5) . .
C6 N4 C7 C8 -176.6(4) . .
Gd1 N4 C7 C8 -42.5(4) . .
Gd1 N5 C8 C7 -44.6(4) . .
N4 C7 C8 N5 58.9(5) . .
Gd2 N6 C9 C10 21.3(7) . .
N6 C9 C10 N7 -44.9(8) . .
C11 N7 C10 C9 -90.5(6) . .
Gd2 N7 C10 C9 44.9(6) . .
C10 N7 C11 C12 176.2(4) . .
Gd2 N7 C11 C12 42.6(5) . .
C13 N8 C12 C11 -79.4(5) . .
Gd2 N8 C12 C11 47.2(4) . .
N7 C11 C12 N8 -60.5(5) . .
C12 N8 C13 C14 165.2(4) . .
Gd2 N8 C13 C14 39.6(4) . .
C15 N9 C14 C13 176.9(3) . .
Gd2 N9 C14 C13 50.3(4) . .
N8 C13 C14 N9 -61.0(5) . .
C14 N9 C15 C16 -169.4(3) . .
Gd2 N9 C15 C16 -43.2(4) . .
Gd2 N10 C16 C15 -44.3(4) . .
N9 C15 C16 N10 57.9(4) . .
